data_4334638
loop_
_publ_author_name
'Joseph Jankolovits'
'Jeff W. Kampf'
'Vincent L. Pecoraro'

_publ_contact_author vlpec@umich.edu
_publ_section_title
;
 Isolation of Elusive Tetranuclear and Pentanuclear M(II)-Hydroximate
 Intermediates in the Assembly of Lanthanide [15-Metallacrown-5] Complexes
;
_journal_name_full 'Inorganic Chemistry'
_journal_page_first 5063
_journal_page_last 5076
_journal_paper_doi 10.1021/ic302831u
_journal_volume 52
_journal_year 2013
_chemical_formula_sum 'C26 H34 N6 O14 Zn4'
_chemical_formula_weight 916.15
_chemical_name_systematic
; 
 Zn4(picHA)2(acetate)4(dimethylformamide)2
;
_space_group_IT_number 2
_symmetry_cell_setting triclinic
_symmetry_space_group_name_Hall '-P 1'
_symmetry_space_group_name_H-M 'P -1'
_atom_sites_solution_hydrogens geom
_atom_sites_solution_primary direct
_atom_sites_solution_secondary difmap
_audit_creation_method SHELXL-97
_cell_angle_alpha 80.6810(10)
_cell_angle_beta 77.5350(10)
_cell_angle_gamma 79.5470(10)
_cell_formula_units_Z 1
_cell_length_a 7.9774(2)
_cell_length_b 10.4943(3)
_cell_length_c 10.6971(3)
_cell_measurement_reflns_used 9991
_cell_measurement_temperature 85(2)
_cell_measurement_theta_max 30.49
_cell_measurement_theta_min 2.65
_cell_volume 852.85(4)
_computing_cell_refinement 'Bruker SMART'
_computing_data_collection 'Bruker APEX2'
_computing_data_reduction 'Bruker SAINT'
_computing_molecular_graphics 'Bruker SHELXTL'
_computing_publication_material 'Bruker SHELXTL'
_computing_structure_refinement 'SHELXL-97 (Sheldrick, 1997)'
_computing_structure_solution 'SHELXS-97 (Sheldrick, 1990)'
_diffrn_ambient_temperature 85(2)
_diffrn_measured_fraction_theta_full 0.999
_diffrn_measured_fraction_theta_max 0.999
_diffrn_measurement_device_type 'Bruker APEX-II CCD'
_diffrn_measurement_method 'phi and omega scans'
_diffrn_radiation_monochromator graphite
_diffrn_radiation_source 'fine-focus sealed tube'
_diffrn_radiation_type MoK\a
_diffrn_radiation_wavelength 0.71073
_diffrn_reflns_av_R_equivalents 0.0257
_diffrn_reflns_av_sigmaI/netI 0.0155
_diffrn_reflns_limit_h_max 11
_diffrn_reflns_limit_h_min -11
_diffrn_reflns_limit_k_max 14
_diffrn_reflns_limit_k_min -14
_diffrn_reflns_limit_l_max 15
_diffrn_reflns_limit_l_min -15
_diffrn_reflns_number 34139
_diffrn_reflns_theta_full 30.52
_diffrn_reflns_theta_max 30.52
_diffrn_reflns_theta_min 1.97
_diffrn_standards_number 0
_exptl_absorpt_coefficient_mu 2.853
_exptl_absorpt_correction_T_max 0.5992
_exptl_absorpt_correction_T_min 0.4438
_exptl_absorpt_correction_type multi-scan
_exptl_absorpt_process_details
;
  Blessing, R. Acta Cryst. (1995) A51 33-38.
  Sheldrick, G.  SADABS (Version 2008/1) Bruker AXS area
  detector absorption and other corrections, University of
  Gottingen, Germany 2008.
;
_exptl_crystal_colour colorless
_exptl_crystal_density_diffrn 1.784
_exptl_crystal_description block
_exptl_crystal_F_000 464
_exptl_crystal_size_max 0.34
_exptl_crystal_size_mid 0.20
_exptl_crystal_size_min 0.20
_refine_diff_density_max 0.684
_refine_diff_density_min -0.289
_refine_diff_density_rms 0.075
_refine_ls_extinction_method none
_refine_ls_goodness_of_fit_ref 1.044
_refine_ls_hydrogen_treatment constr
_refine_ls_matrix_type full
_refine_ls_number_parameters 230
_refine_ls_number_reflns 5208
_refine_ls_number_restraints 0
_refine_ls_restrained_S_all 1.044
_refine_ls_R_factor_all 0.0260
_refine_ls_R_factor_gt 0.0225
_refine_ls_shift/su_max 0.001
_refine_ls_shift/su_mean 0.000
_refine_ls_structure_factor_coef Fsqd
_refine_ls_weighting_details 'calc w=1/[\s^2^(Fo^2^)+(0.0346P)^2^+0.3814P] where P=(Fo^2^+2Fc^2^)/3'
_refine_ls_weighting_scheme calc
_refine_ls_wR_factor_gt 0.0594
_refine_ls_wR_factor_ref 0.0612
_reflns_number_gt 4720
_reflns_number_total 5208
_reflns_threshold_expression >2sigma(I)
_cod_data_source_file ic302831u_si_001_4.cif
_cod_data_source_block Zn4(picHA)2(OAc)4
_cod_database_code 4334638

loop_
_symmetry_equiv_pos_as_xyz
'x, y, z'
'-x, -y, -z'

loop_
_atom_site_label
_atom_site_type_symbol
_atom_site_fract_x
_atom_site_fract_y
_atom_site_fract_z
_atom_site_U_iso_or_equiv
_atom_site_adp_type
_atom_site_occupancy
_atom_site_symmetry_multiplicity
_atom_site_calc_flag
_atom_site_refinement_flags
Zn1 Zn 0.39858(2) 0.227471(15) 0.371129(15) 0.01525(5) Uani 1 1 d .
Zn2 Zn 0.49791(2) 0.476224(14) 0.690171(14) 0.01431(5) Uani 1 1 d .
N1 N 0.46661(15) 0.35112(11) 0.57108(11) 0.0158(2) Uani 1 1 d .
N2 N 0.40188(15) 0.31915(11) 0.82470(11) 0.0159(2) Uani 1 1 d .
N15 N 0.16105(16) -0.10811(11) 0.41311(11) 0.0177(2) Uani 1 1 d .
O1 O 0.36553(14) 0.16101(9) 0.56186(9) 0.01841(19) Uani 1 1 d .
O2 O 0.49930(14) 0.36285(10) 0.43674(9) 0.01891(19) Uani 1 1 d .
O10 O 0.73943(13) 0.44354(10) 0.72285(11) 0.0211(2) Uani 1 1 d .
O11 O 0.79316(13) 0.65014(10) 0.70062(10) 0.0201(2) Uani 1 1 d .
O12 O 0.36014(14) 0.59428(10) 0.82636(10) 0.0210(2) Uani 1 1 d .
O13 O 0.39240(13) 0.80518(10) 0.76748(10) 0.0199(2) Uani 1 1 d .
O15 O 0.29251(14) 0.07161(10) 0.34053(10) 0.01859(19) Uani 1 1 d .
C1 C 0.40325(17) 0.24445(12) 0.62385(13) 0.0149(2) Uani 1 1 d .
C2 C 0.37732(17) 0.22041(13) 0.76655(13) 0.0147(2) Uani 1 1 d .
C3 C 0.33089(19) 0.10473(13) 0.83572(13) 0.0183(2) Uani 1 1 d .
H3 H 0.3155 0.0365 0.7928 0.022 Uiso 1 1 calc R
C4 C 0.3073(2) 0.09069(14) 0.96944(14) 0.0216(3) Uani 1 1 d .
H4 H 0.2772 0.0117 1.0193 0.026 Uiso 1 1 calc R
C5 C 0.3281(2) 0.19291(15) 1.02988(14) 0.0220(3) Uani 1 1 d .
H5 H 0.3091 0.1860 1.1213 0.026 Uiso 1 1 calc R
C6 C 0.37685(19) 0.30508(14) 0.95401(14) 0.0195(3) Uani 1 1 d .
H6 H 0.3932 0.3745 0.9949 0.023 Uiso 1 1 calc R
C10 C 0.83584(18) 0.52775(14) 0.71862(14) 0.0196(3) Uani 1 1 d .
C11 C 1.0192(2) 0.47687(17) 0.7365(2) 0.0364(4) Uani 1 1 d .
H11A H 1.0974 0.4795 0.6521 0.055 Uiso 1 1 calc R
H11B H 1.0258 0.3866 0.7792 0.055 Uiso 1 1 calc R
H11C H 1.0536 0.5314 0.7900 0.055 Uiso 1 1 calc R
C12 C 0.31852(18) 0.71390(14) 0.83674(14) 0.0184(2) Uani 1 1 d .
C13 C 0.1690(2) 0.75125(16) 0.94416(18) 0.0308(4) Uani 1 1 d .
H13A H 0.0683 0.7129 0.9380 0.046 Uiso 1 1 calc R
H13B H 0.1388 0.8466 0.9365 0.046 Uiso 1 1 calc R
H13C H 0.2028 0.7185 1.0277 0.046 Uiso 1 1 calc R
C15 C 0.25658(17) -0.02231(13) 0.42553(13) 0.0166(2) Uani 1 1 d .
H15 H 0.3006 -0.0320 0.5028 0.020 Uiso 1 1 calc R
C16 C 0.0874(2) -0.10049(17) 0.29863(16) 0.0301(3) Uani 1 1 d .
H16A H 0.0948 -0.0145 0.2478 0.045 Uiso 1 1 calc R
H16B H -0.0346 -0.1132 0.3245 0.045 Uiso 1 1 calc R
H16C H 0.1522 -0.1686 0.2464 0.045 Uiso 1 1 calc R
C17 C 0.1257(2) -0.21683(14) 0.51375(15) 0.0231(3) Uani 1 1 d .
H17A H 0.1862 -0.2147 0.5838 0.035 Uiso 1 1 calc R
H17B H 0.1668 -0.2995 0.4775 0.035 Uiso 1 1 calc R
H17C H 0.0004 -0.2093 0.5475 0.035 Uiso 1 1 calc R

loop_
_atom_site_aniso_label
_atom_site_aniso_U_11
_atom_site_aniso_U_22
_atom_site_aniso_U_33
_atom_site_aniso_U_23
_atom_site_aniso_U_13
_atom_site_aniso_U_12
Zn1 0.01932(8) 0.01283(8) 0.01536(8) -0.00337(5) -0.00375(6) -0.00508(6)
Zn2 0.01684(8) 0.01270(7) 0.01506(8) -0.00302(5) -0.00364(5) -0.00477(5)
N1 0.0204(5) 0.0152(5) 0.0136(5) -0.0026(4) -0.0046(4) -0.0051(4)
N2 0.0179(5) 0.0145(5) 0.0165(5) -0.0032(4) -0.0043(4) -0.0038(4)
N15 0.0201(5) 0.0144(5) 0.0196(5) -0.0025(4) -0.0030(4) -0.0058(4)
O1 0.0262(5) 0.0147(4) 0.0170(4) -0.0038(3) -0.0050(4) -0.0075(4)
O2 0.0296(5) 0.0165(4) 0.0131(4) -0.0023(3) -0.0046(4) -0.0090(4)
O10 0.0195(5) 0.0157(4) 0.0302(5) -0.0033(4) -0.0075(4) -0.0042(4)
O11 0.0210(5) 0.0156(4) 0.0258(5) -0.0027(4) -0.0071(4) -0.0050(4)
O12 0.0279(5) 0.0152(5) 0.0191(5) -0.0051(4) 0.0000(4) -0.0040(4)
O13 0.0226(5) 0.0158(4) 0.0221(5) -0.0056(4) -0.0014(4) -0.0054(4)
O15 0.0248(5) 0.0150(4) 0.0181(5) -0.0031(3) -0.0040(4) -0.0078(4)
C1 0.0171(6) 0.0130(5) 0.0158(6) -0.0039(4) -0.0044(4) -0.0019(4)
C2 0.0143(5) 0.0154(6) 0.0153(6) -0.0012(4) -0.0040(4) -0.0034(4)
C3 0.0230(6) 0.0140(6) 0.0192(6) -0.0022(5) -0.0051(5) -0.0049(5)
C4 0.0280(7) 0.0173(6) 0.0201(6) 0.0002(5) -0.0049(5) -0.0071(5)
C5 0.0292(7) 0.0226(7) 0.0161(6) -0.0019(5) -0.0057(5) -0.0082(6)
C6 0.0224(6) 0.0194(6) 0.0192(6) -0.0068(5) -0.0028(5) -0.0068(5)
C10 0.0181(6) 0.0179(6) 0.0242(7) -0.0039(5) -0.0054(5) -0.0035(5)
C11 0.0216(7) 0.0236(8) 0.0661(13) 0.0023(8) -0.0176(8) -0.0054(6)
C12 0.0186(6) 0.0180(6) 0.0200(6) -0.0062(5) -0.0027(5) -0.0044(5)
C13 0.0303(8) 0.0232(7) 0.0360(9) -0.0127(6) 0.0101(7) -0.0078(6)
C15 0.0171(6) 0.0168(6) 0.0168(6) -0.0053(5) -0.0015(4) -0.0045(5)
C16 0.0413(9) 0.0286(8) 0.0278(8) -0.0016(6) -0.0139(7) -0.0179(7)
C17 0.0245(7) 0.0168(6) 0.0263(7) 0.0010(5) -0.0012(5) -0.0062(5)

loop_
_atom_type_symbol
_atom_type_description
_atom_type_scat_dispersion_real
_atom_type_scat_dispersion_imag
_atom_type_scat_source
C C 0.0033 0.0016 'International Tables Vol C Tables 4.2.6.8 and 6.1.1.4'
H H 0.0000 0.0000 'International Tables Vol C Tables 4.2.6.8 and 6.1.1.4'
N N 0.0061 0.0033 'International Tables Vol C Tables 4.2.6.8 and 6.1.1.4'
O O 0.0106 0.0060 'International Tables Vol C Tables 4.2.6.8 and 6.1.1.4'
Zn Zn 0.2839 1.4301 'International Tables Vol C Tables 4.2.6.8 and 6.1.1.4'

loop_
_geom_angle_atom_site_label_1
_geom_angle_atom_site_label_2
_geom_angle_atom_site_label_3
_geom_angle
_geom_angle_site_symmetry_1
_geom_angle_site_symmetry_3
O13 Zn1 O11 110.71(4) 2_666 2_666
O13 Zn1 O1 129.11(4) 2_666 .
O11 Zn1 O1 120.14(4) 2_666 .
O13 Zn1 O2 92.71(4) 2_666 .
O11 Zn1 O2 97.65(4) 2_666 .
O1 Zn1 O2 79.30(4) . .
O13 Zn1 O15 93.38(4) 2_666 .
O11 Zn1 O15 88.84(4) 2_666 .
O1 Zn1 O15 89.67(4) . .
O2 Zn1 O15 168.92(4) . .
O13 Zn1 Zn2 81.57(3) 2_666 2_666
O11 Zn1 Zn2 71.32(3) 2_666 2_666
O1 Zn1 Zn2 111.84(3) . 2_666
O2 Zn1 Zn2 34.69(3) . 2_666
O15 Zn1 Zn2 155.92(3) . 2_666
O2 Zn2 O10 101.86(4) 2_666 .
O2 Zn2 N1 98.00(4) 2_666 .
O10 Zn2 N1 111.12(4) . .
O2 Zn2 O12 87.02(4) 2_666 .
O10 Zn2 O12 104.36(4) . .
N1 Zn2 O12 142.14(5) . .
O2 Zn2 N2 160.23(5) 2_666 .
O10 Zn2 N2 97.66(4) . .
N1 Zn2 N2 77.56(4) . .
O12 Zn2 N2 85.20(4) . .
O2 Zn2 Zn1 35.60(3) 2_666 2_666
O10 Zn2 Zn1 78.26(3) . 2_666
N1 Zn2 Zn1 131.66(3) . 2_666
O12 Zn2 Zn1 67.75(3) . 2_666
N2 Zn2 Zn1 150.24(3) . 2_666
C1 N1 O2 112.11(10) . .
C1 N1 Zn2 118.25(9) . .
O2 N1 Zn2 129.62(8) . .
C6 N2 C2 118.77(12) . .
C6 N2 Zn2 128.08(9) . .
C2 N2 Zn2 112.97(9) . .
C15 N15 C16 122.08(12) . .
C15 N15 C17 121.35(12) . .
C16 N15 C17 116.56(12) . .
C1 O1 Zn1 109.97(8) . .
N1 O2 Zn2 128.96(8) . 2_666
N1 O2 Zn1 112.08(7) . .
Zn2 O2 Zn1 109.70(5) 2_666 .
C10 O10 Zn2 127.10(10) . .
C10 O11 Zn1 135.21(9) . 2_666
C12 O12 Zn2 138.60(10) . .
C12 O13 Zn1 122.63(9) . 2_666
C15 O15 Zn1 124.07(9) . .
O1 C1 N1 125.35(12) . .
O1 C1 C2 119.49(11) . .
N1 C1 C2 115.16(11) . .
N2 C2 C3 122.26(12) . .
N2 C2 C1 115.61(11) . .
C3 C2 C1 122.13(12) . .
C2 C3 C4 118.46(12) . .
C3 C4 C5 119.57(13) . .
C6 C5 C4 118.61(13) . .
N2 C6 C5 122.32(13) . .
O11 C10 O10 126.21(13) . .
O11 C10 C11 117.10(13) . .
O10 C10 C11 116.69(13) . .
O12 C12 O13 126.05(13) . .
O12 C12 C13 116.63(13) . .
O13 C12 C13 117.30(12) . .
O15 C15 N15 123.51(13) . .

loop_
_geom_bond_atom_site_label_1
_geom_bond_atom_site_label_2
_geom_bond_distance
_geom_bond_site_symmetry_2
Zn1 O13 1.9965(10) 2_666
Zn1 O11 2.0132(10) 2_666
Zn1 O1 2.0229(10) .
Zn1 O2 2.0340(10) .
Zn1 O15 2.0721(10) .
Zn1 Zn2 3.2891(2) 2_666
Zn2 O2 1.9884(10) 2_666
Zn2 O10 1.9910(10) .
Zn2 N1 2.0511(11) .
Zn2 O12 2.0650(10) .
Zn2 N2 2.1422(12) .
Zn2 Zn1 3.2891(2) 2_666
N1 C1 1.3057(17) .
N1 O2 1.3931(14) .
N2 C6 1.3417(18) .
N2 C2 1.3544(17) .
N15 C15 1.3193(17) .
N15 C16 1.4538(19) .
N15 C17 1.4587(18) .
O1 C1 1.2910(15) .
O2 Zn2 1.9884(10) 2_666
O10 C10 1.2622(17) .
O11 C10 1.2619(17) .
O11 Zn1 2.0132(10) 2_666
O12 C12 1.2555(16) .
O13 C12 1.2651(17) .
O13 Zn1 1.9966(10) 2_666
O15 C15 1.2570(17) .
C1 C2 1.4814(18) .
C2 C3 1.3829(18) .
C3 C4 1.3888(19) .
C4 C5 1.390(2) .
C5 C6 1.384(2) .
C10 C11 1.505(2) .
C12 C13 1.511(2) .
